data_4086289
loop_
_publ_author_name
'Harrison, Daniel J.'
'Daniels, Alex L.'
'Korobkov, Ilia'
'Baker, R. Tom'

_publ_section_title
;
 Tetracarbonyl(trifluoromethyl)cobalt(I) [Co(CO)4(CF3)] as a Precursor to
 New Cobalt Trifluoromethyl and Difluorocarbene Complexes
;
_journal_issue 18
_journal_name_full Organometallics
_journal_page_first 4598
_journal_paper_doi 10.1021/acs.organomet.5b00674
_journal_volume 34
_journal_year 2015
_chemical_formula_sum 'C38 H46 Co F3 N2 O3'
_chemical_formula_weight 694.70
_space_group_crystal_system monoclinic
_space_group_IT_number 14
_space_group_name_Hall '-P 2yn'
_space_group_name_H-M_alt 'P 1 21/n 1'
_symmetry_space_group_name_Hall '-P 2yn'
_symmetry_space_group_name_H-M 'P 1 21/n 1'
_atom_sites_solution_hydrogens geom
_audit_creation_method SHELXL-2014/7
_cell_angle_alpha 90
_cell_angle_beta 104.749(2)
_cell_angle_gamma 90
_cell_formula_units_Z 4
_cell_length_a 17.7173(9)
_cell_length_b 9.8573(5)
_cell_length_c 21.8664(11)
_cell_measurement_reflns_used 9939
_cell_measurement_temperature 200(2)
_cell_measurement_theta_max 27.89
_cell_measurement_theta_min 2.28
_cell_volume 3693.0(3)
_computing_cell_refinement 'APEX II, Bruker (2009)'
_computing_data_collection 'APEX II, Bruker (2009)'
_computing_data_reduction 'XPREP, Bruker (2009)'
_computing_molecular_graphics 'SHELXTL, Bruker (2004)'
_computing_publication_material 'SHELXTL, Bruker (2004)'
_computing_structure_refinement 'SHELXL-2014/7 (Sheldrick, 2014)'
_computing_structure_solution 'SHELXS-03 (Sheldrick, 2003)'
_diffrn_ambient_temperature 200(2)
_diffrn_measured_fraction_theta_full 0.993
_diffrn_measured_fraction_theta_max 0.991
_diffrn_measurement_device_type 'Bruker APEX-II CCD'
_diffrn_measurement_method '\f and \w scans'
_diffrn_radiation_type MoK\a
_diffrn_radiation_wavelength 0.71073
_diffrn_reflns_av_R_equivalents 0.0426
_diffrn_reflns_av_unetI/netI 0.0417
_diffrn_reflns_laue_measured_fraction_full 0.993
_diffrn_reflns_laue_measured_fraction_max 0.991
_diffrn_reflns_limit_h_max 22
_diffrn_reflns_limit_h_min -23
_diffrn_reflns_limit_k_max 13
_diffrn_reflns_limit_k_min -12
_diffrn_reflns_limit_l_max 28
_diffrn_reflns_limit_l_min -29
_diffrn_reflns_number 38468
_diffrn_reflns_point_group_measured_fraction_full 0.993
_diffrn_reflns_point_group_measured_fraction_max 0.991
_diffrn_reflns_theta_full 25.242
_diffrn_reflns_theta_max 28.324
_diffrn_reflns_theta_min 1.710
_exptl_absorpt_coefficient_mu 0.516
_exptl_absorpt_correction_T_max 0.7457
_exptl_absorpt_correction_T_min 0.6781
_exptl_absorpt_correction_type multi-scan
_exptl_absorpt_process_details 'SADABS, Bruker (2003)'
_exptl_crystal_colour colourless
_exptl_crystal_density_diffrn 1.249
_exptl_crystal_density_meas ?
_exptl_crystal_description needle
_exptl_crystal_F_000 1464
_exptl_crystal_size_max 0.260
_exptl_crystal_size_mid 0.040
_exptl_crystal_size_min 0.020
_refine_diff_density_max 0.388
_refine_diff_density_min -0.271
_refine_diff_density_rms 0.052
_refine_ls_extinction_method none
_refine_ls_goodness_of_fit_ref 1.013
_refine_ls_hydrogen_treatment constr
_refine_ls_matrix_type full
_refine_ls_number_parameters 424
_refine_ls_number_reflns 9111
_refine_ls_number_restraints 0
_refine_ls_restrained_S_all 1.013
_refine_ls_R_factor_all 0.0756
_refine_ls_R_factor_gt 0.0456
_refine_ls_shift/su_max 0.001
_refine_ls_shift/su_mean 0.000
_refine_ls_structure_factor_coef Fsqd
_refine_ls_weighting_details 'w=1/[\s^2^(Fo^2^)+(0.0602P)^2^+0.4020P] where P=(Fo^2^+2Fc^2^)/3'
_refine_ls_weighting_scheme calc
_refine_ls_wR_factor_gt 0.1047
_refine_ls_wR_factor_ref 0.1166
_reflns_Friedel_coverage 0.000
_reflns_number_gt 6399
_reflns_number_total 9111
_reflns_threshold_expression 'I > 2\s(I)'
_cod_data_source_file om5b00674_si_005.cif
_cod_data_source_block tb173
_cod_depositor_comments
;
The following automatic conversions were performed:

'_exptl_crystal_density_meas' value 'n/a' was changed to '?' - the
value is perceived as not measured.

Automatic conversion script
Id: cif_fix_values 3271 2015-04-21 07:52:19Z andrius 
;
_cod_database_code 4086289
_shelx_shelxl_version_number 2014/7
_shelx_space_group_comment
; 
The symmetry employed for this shelxl refinement is uniquely defined 
by the following loop, which should always be used as a source of 
symmetry information in preference to the above space-group names. 
They are only intended as comments. 
;
_shelx_estimated_absorpt_t_min 0.877
_shelx_estimated_absorpt_t_max 0.990

loop_
_space_group_symop_operation_xyz
'x, y, z'
'-x+1/2, y+1/2, -z+1/2'
'-x, -y, -z'
'x-1/2, -y-1/2, z-1/2'

loop_
_atom_site_label
_atom_site_type_symbol
_atom_site_fract_x
_atom_site_fract_y
_atom_site_fract_z
_atom_site_U_iso_or_equiv
_atom_site_adp_type
_atom_site_occupancy
_atom_site_site_symmetry_order
_atom_site_calc_flag
_atom_site_refinement_flags_posn
_atom_site_refinement_flags_adp
Co1 Co 0.77517(2) 0.93553(3) 0.56305(2) 0.02872(8) Uani 1 1 d . .
F1 F 0.70578(8) 1.18898(14) 0.52264(8) 0.0650(4) Uani 1 1 d . .
F2 F 0.82837(9) 1.18902(14) 0.53056(8) 0.0664(4) Uani 1 1 d . .
F3 F 0.78629(9) 1.20251(13) 0.61357(7) 0.0583(4) Uani 1 1 d . .
O1 O 0.65037(11) 0.98870(19) 0.62547(10) 0.0714(6) Uani 1 1 d . .
O2 O 0.74829(12) 0.9470(2) 0.42561(8) 0.0648(5) Uani 1 1 d . .
O3 O 0.93084(9) 0.98577(18) 0.64552(9) 0.0613(5) Uani 1 1 d . .
N1 N 0.70843(8) 0.65766(16) 0.54340(8) 0.0321(4) Uani 1 1 d . .
N2 N 0.83282(8) 0.65448(15) 0.55238(7) 0.0286(3) Uani 1 1 d . .
C1 C 0.77300(10) 0.73501(18) 0.55676(8) 0.0260(4) Uani 1 1 d . .
C2 C 0.72241(13) 0.5175(2) 0.52504(13) 0.0475(6) Uani 1 1 d . .
H2A H 0.6959 0.5001 0.4801 0.057 Uiso 1 1 calc R U
H2B H 0.7042 0.4504 0.5518 0.057 Uiso 1 1 calc R U
C3 C 0.80986(11) 0.5131(2) 0.53606(10) 0.0363(4) Uani 1 1 d . .
H3A H 0.8338 0.4508 0.5712 0.044 Uiso 1 1 calc R U
H3B H 0.8249 0.4842 0.4975 0.044 Uiso 1 1 calc R U
C4 C 0.63222(10) 0.6915(2) 0.55156(11) 0.0382(5) Uani 1 1 d . .
C5 C 0.57437(12) 0.7355(2) 0.49873(12) 0.0491(6) Uani 1 1 d . .
C6 C 0.50027(13) 0.7602(3) 0.50811(15) 0.0653(8) Uani 1 1 d . .
H6A H 0.4598 0.7924 0.4738 0.078 Uiso 1 1 calc R U
C7 C 0.48517(13) 0.7393(3) 0.56482(17) 0.0725(9) Uani 1 1 d . .
H7A H 0.4341 0.7555 0.5695 0.087 Uiso 1 1 calc R U
C8 C 0.54242(13) 0.6948(3) 0.61619(15) 0.0622(7) Uani 1 1 d . .
H8A H 0.5303 0.6813 0.6557 0.075 Uiso 1 1 calc R U
C9 C 0.61834(12) 0.6694(2) 0.61073(12) 0.0453(5) Uani 1 1 d . .
C10 C 0.58879(14) 0.7533(3) 0.43413(12) 0.0543(6) Uani 1 1 d . .
H10A H 0.6462 0.7442 0.4387 0.065 Uiso 1 1 calc R U
C11 C 0.5475(2) 0.6412(4) 0.38890(16) 0.0914(11) Uani 1 1 d . .
H11A H 0.5575 0.6544 0.3472 0.137 Uiso 1 1 calc R U
H11B H 0.5674 0.5524 0.4057 0.137 Uiso 1 1 calc R U
H11C H 0.4912 0.6454 0.3849 0.137 Uiso 1 1 calc R U
C12 C 0.56390(17) 0.8939(3) 0.40694(15) 0.0742(9) Uani 1 1 d . .
H12A H 0.5741 0.9019 0.3651 0.111 Uiso 1 1 calc R U
H12B H 0.5080 0.9066 0.4032 0.111 Uiso 1 1 calc R U
H12C H 0.5936 0.9633 0.4351 0.111 Uiso 1 1 calc R U
C13 C 0.68028(13) 0.6188(3) 0.66723(12) 0.0523(6) Uani 1 1 d . .
H13A H 0.7319 0.6277 0.6569 0.063 Uiso 1 1 calc R U
C14 C 0.6693(3) 0.4707(4) 0.6811(2) 0.1148(15) Uani 1 1 d . .
H14A H 0.6665 0.4169 0.6429 0.172 Uiso 1 1 calc R U
H14B H 0.7135 0.4397 0.7150 0.172 Uiso 1 1 calc R U
H14C H 0.6209 0.4596 0.6943 0.172 Uiso 1 1 calc R U
C15 C 0.6845(3) 0.6996(4) 0.72649(17) 0.1081(13) Uani 1 1 d . .
H15A H 0.7255 0.6622 0.7613 0.162 Uiso 1 1 calc R U
H15B H 0.6965 0.7945 0.7194 0.162 Uiso 1 1 calc R U
H15C H 0.6342 0.6947 0.7373 0.162 Uiso 1 1 calc R U
C16 C 0.91513(10) 0.68504(19) 0.57354(9) 0.0299(4) Uani 1 1 d . .
C17 C 0.95506(11) 0.7296(2) 0.52948(10) 0.0368(5) Uani 1 1 d . .
C18 C 1.03446(12) 0.7579(2) 0.55290(13) 0.0483(6) Uani 1 1 d . .
H18A H 1.0632 0.7898 0.5246 0.058 Uiso 1 1 calc R U
C19 C 1.07189(12) 0.7410(3) 0.61514(13) 0.0530(6) Uani 1 1 d . .
H19A H 1.1256 0.7638 0.6298 0.064 Uiso 1 1 calc R U
C20 C 1.03229(12) 0.6914(2) 0.65668(12) 0.0482(6) Uani 1 1 d . .
H20A H 1.0594 0.6775 0.6996 0.058 Uiso 1 1 calc R U
C21 C 0.95265(11) 0.6607(2) 0.63694(10) 0.0363(5) Uani 1 1 d . .
C22 C 0.91661(14) 0.7430(2) 0.45993(10) 0.0444(5) Uani 1 1 d . .
H22A H 0.8592 0.7287 0.4535 0.053 Uiso 1 1 calc R U
C23 C 0.94748(18) 0.6338(3) 0.42256(13) 0.0704(8) Uani 1 1 d . .
H23A H 0.9221 0.6435 0.3774 0.106 Uiso 1 1 calc R U
H23B H 1.0040 0.6443 0.4294 0.106 Uiso 1 1 calc R U
H23C H 0.9361 0.5438 0.4370 0.106 Uiso 1 1 calc R U
C24 C 0.92909(18) 0.8840(3) 0.43464(14) 0.0680(8) Uani 1 1 d . .
H24A H 0.9033 0.8886 0.3894 0.102 Uiso 1 1 calc R U
H24B H 0.9069 0.9529 0.4573 0.102 Uiso 1 1 calc R U
H24C H 0.9851 0.9006 0.4411 0.102 Uiso 1 1 calc R U
C25 C 0.91228(13) 0.6025(3) 0.68433(10) 0.0464(6) Uani 1 1 d . .
H25A H 0.8570 0.5831 0.6610 0.056 Uiso 1 1 calc R U
C26 C 0.9098(2) 0.7020(4) 0.73657(13) 0.0846(10) Uani 1 1 d . .
H26A H 0.8832 0.6601 0.7660 0.127 Uiso 1 1 calc R U
H26B H 0.9631 0.7266 0.7593 0.127 Uiso 1 1 calc R U
H26C H 0.8813 0.7837 0.7182 0.127 Uiso 1 1 calc R U
C27 C 0.9485(2) 0.4688(3) 0.71185(16) 0.0808(10) Uani 1 1 d . .
H27A H 0.9208 0.4345 0.7422 0.121 Uiso 1 1 calc R U
H27B H 0.9444 0.4026 0.6777 0.121 Uiso 1 1 calc R U
H27C H 1.0036 0.4831 0.7334 0.121 Uiso 1 1 calc R U
C28 C 0.77406(12) 1.1345(2) 0.55786(11) 0.0410(5) Uani 1 1 d . .
C29 C 0.69692(12) 0.9571(2) 0.60087(12) 0.0432(5) Uani 1 1 d . .
C30 C 0.75855(13) 0.9388(2) 0.47943(11) 0.0421(5) Uani 1 1 d . .
C31 C 0.87204(12) 0.9556(2) 0.61379(11) 0.0389(5) Uani 1 1 d . .
C32 C 0.6918(2) 0.5186(5) 0.29946(17) 0.0978(12) Uani 1 1 d . .
C33 C 0.7280(2) 0.4356(5) 0.34833(17) 0.0984(13) Uani 1 1 d . .
H33A H 0.7743 0.4657 0.3775 0.118 Uiso 1 1 calc R U
C34 C 0.6987(3) 0.3097(6) 0.35602(19) 0.1103(15) Uani 1 1 d . .
H34A H 0.7242 0.2541 0.3906 0.132 Uiso 1 1 calc R U
C35 C 0.6318(3) 0.2639(5) 0.3132(2) 0.1109(13) Uani 1 1 d . .
H35A H 0.6111 0.1767 0.3178 0.133 Uiso 1 1 calc R U
C36 C 0.5960(2) 0.3475(5) 0.26396(19) 0.0943(11) Uani 1 1 d . .
H36A H 0.5500 0.3179 0.2343 0.113 Uiso 1 1 calc R U
C37 C 0.6259(2) 0.4715(5) 0.25747(16) 0.0907(11) Uani 1 1 d . .
H37A H 0.6005 0.5273 0.2229 0.109 Uiso 1 1 calc R U
C38 C 0.7229(3) 0.6612(6) 0.2922(3) 0.161(2) Uani 1 1 d . .
H38A H 0.6895 0.7048 0.2546 0.242 Uiso 1 1 calc R U
H38B H 0.7227 0.7152 0.3297 0.242 Uiso 1 1 calc R U
H38C H 0.7763 0.6547 0.2874 0.242 Uiso 1 1 calc R U

loop_
_atom_site_aniso_label
_atom_site_aniso_U_11
_atom_site_aniso_U_22
_atom_site_aniso_U_33
_atom_site_aniso_U_23
_atom_site_aniso_U_13
_atom_site_aniso_U_12
Co1 0.03059(13) 0.01515(13) 0.04102(15) -0.00092(11) 0.01024(10) 0.00008(10)
F1 0.0662(9) 0.0278(8) 0.0945(11) 0.0104(7) 0.0083(8) 0.0168(7)
F2 0.0838(10) 0.0260(7) 0.1080(12) 0.0041(8) 0.0585(9) -0.0083(7)
F3 0.0837(10) 0.0250(7) 0.0700(9) -0.0159(7) 0.0263(7) -0.0027(7)
O1 0.0691(11) 0.0428(11) 0.1231(17) -0.0144(11) 0.0626(12) -0.0046(9)
O2 0.0882(13) 0.0584(13) 0.0455(10) 0.0072(9) 0.0130(9) 0.0062(10)
O3 0.0422(9) 0.0444(11) 0.0866(13) -0.0183(10) -0.0033(8) -0.0057(8)
N1 0.0275(7) 0.0163(8) 0.0484(10) -0.0030(7) 0.0020(7) -0.0012(6)
N2 0.0304(7) 0.0161(8) 0.0383(9) -0.0031(7) 0.0072(6) -0.0001(6)
C1 0.0299(8) 0.0173(9) 0.0292(9) 0.0018(7) 0.0049(7) 0.0010(7)
C2 0.0429(11) 0.0215(11) 0.0742(16) -0.0121(11) 0.0076(11) -0.0034(9)
C3 0.0395(10) 0.0182(10) 0.0482(12) -0.0053(9) 0.0058(9) 0.0012(8)
C4 0.0268(9) 0.0206(10) 0.0634(14) 0.0008(9) 0.0044(9) -0.0033(8)
C5 0.0332(10) 0.0277(12) 0.0775(17) 0.0041(11) -0.0024(10) -0.0015(9)
C6 0.0332(11) 0.0532(17) 0.103(2) 0.0228(16) 0.0047(13) 0.0056(11)
C7 0.0304(11) 0.0540(18) 0.136(3) 0.0214(18) 0.0258(14) 0.0064(11)
C8 0.0442(12) 0.0497(16) 0.099(2) 0.0162(15) 0.0303(13) -0.0019(12)
C9 0.0331(10) 0.0285(12) 0.0751(16) 0.0028(11) 0.0153(10) -0.0038(9)
C10 0.0481(12) 0.0443(15) 0.0575(15) 0.0016(12) -0.0101(11) 0.0037(11)
C11 0.086(2) 0.075(2) 0.086(2) -0.0159(19) -0.0268(18) -0.0042(18)
C12 0.0713(18) 0.062(2) 0.079(2) 0.0221(16) 0.0008(15) 0.0170(15)
C13 0.0399(11) 0.0574(16) 0.0628(15) 0.0117(13) 0.0192(11) -0.0038(11)
C14 0.122(3) 0.063(2) 0.129(3) 0.039(2) -0.023(3) 0.011(2)
C15 0.145(3) 0.099(3) 0.072(2) 0.000(2) 0.012(2) 0.016(3)
C16 0.0281(8) 0.0181(10) 0.0448(11) -0.0043(8) 0.0115(8) 0.0019(7)
C17 0.0418(10) 0.0198(10) 0.0544(12) -0.0010(9) 0.0228(9) 0.0023(8)
C18 0.0426(11) 0.0316(13) 0.0798(17) -0.0034(12) 0.0323(12) -0.0029(10)
C19 0.0316(10) 0.0414(15) 0.0837(18) -0.0123(13) 0.0102(11) -0.0014(10)
C20 0.0361(10) 0.0428(14) 0.0594(14) -0.0083(12) 0.0003(10) 0.0045(10)
C21 0.0333(9) 0.0293(11) 0.0444(11) -0.0070(9) 0.0064(8) 0.0050(8)
C22 0.0609(13) 0.0316(12) 0.0479(13) 0.0024(10) 0.0272(11) 0.0014(10)
C23 0.093(2) 0.0611(19) 0.0643(17) -0.0128(15) 0.0339(15) 0.0177(16)
C24 0.089(2) 0.0481(16) 0.0743(19) 0.0190(15) 0.0346(16) -0.0069(15)
C25 0.0452(12) 0.0521(15) 0.0400(12) 0.0023(11) 0.0075(9) 0.0086(10)
C26 0.121(3) 0.087(3) 0.0526(16) -0.0076(17) 0.0363(17) 0.010(2)
C27 0.090(2) 0.067(2) 0.093(2) 0.0307(18) 0.0373(18) 0.0200(17)
C28 0.0476(11) 0.0222(11) 0.0577(14) 0.0003(10) 0.0218(10) 0.0010(9)
C29 0.0431(11) 0.0229(11) 0.0689(15) -0.0025(10) 0.0238(11) -0.0038(9)
C30 0.0540(12) 0.0214(11) 0.0496(13) 0.0027(10) 0.0108(10) 0.0027(9)
C31 0.0398(11) 0.0226(11) 0.0537(13) -0.0052(9) 0.0109(9) -0.0008(9)
C32 0.077(2) 0.133(4) 0.078(2) 0.009(2) 0.0084(19) -0.002(2)
C33 0.075(2) 0.144(4) 0.069(2) 0.016(2) 0.0059(17) 0.013(2)
C34 0.101(3) 0.153(5) 0.087(3) 0.037(3) 0.041(2) 0.042(3)
C35 0.113(3) 0.104(4) 0.125(4) 0.009(3) 0.048(3) -0.002(3)
C36 0.091(2) 0.103(3) 0.087(3) -0.009(2) 0.019(2) 0.000(2)
C37 0.093(2) 0.109(3) 0.0613(19) -0.004(2) 0.0037(17) 0.003(2)
C38 0.142(4) 0.160(6) 0.155(5) 0.033(4) -0.008(4) -0.047(4)

loop_
_atom_type_symbol
_atom_type_description
_atom_type_scat_dispersion_real
_atom_type_scat_dispersion_imag
_atom_type_scat_source
C C 0.0033 0.0016 'International Tables Vol C Tables 4.2.6.8 and 6.1.1.4'
H H 0.0000 0.0000 'International Tables Vol C Tables 4.2.6.8 and 6.1.1.4'
N N 0.0061 0.0033 'International Tables Vol C Tables 4.2.6.8 and 6.1.1.4'
O O 0.0106 0.0060 'International Tables Vol C Tables 4.2.6.8 and 6.1.1.4'
F F 0.0171 0.0103 'International Tables Vol C Tables 4.2.6.8 and 6.1.1.4'
Co Co 0.3494 0.9721 'International Tables Vol C Tables 4.2.6.8 and 6.1.1.4'

loop_
_geom_angle_atom_site_label_1
_geom_angle_atom_site_label_2
_geom_angle_atom_site_label_3
_geom_angle
C30 Co1 C29 121.73(11)
C30 Co1 C31 120.94(10)
C29 Co1 C31 115.39(11)
C30 Co1 C28 85.74(10)
C29 Co1 C28 84.91(9)
C31 Co1 C28 85.42(9)
C30 Co1 C1 87.23(9)
C29 Co1 C1 98.40(8)
C31 Co1 C1 98.66(8)
C28 Co1 C1 172.95(8)
C1 N1 C4 127.78(16)
C1 N1 C2 113.41(15)
C4 N1 C2 118.43(15)
C1 N2 C16 127.06(15)
C1 N2 C3 113.70(14)
C16 N2 C3 118.01(14)
N1 C1 N2 106.97(16)
N1 C1 Co1 125.57(13)
N2 C1 Co1 126.25(13)
N1 C2 C3 102.74(16)
N2 C3 C2 102.77(15)
C9 C4 C5 123.21(19)
C9 C4 N1 118.00(18)
C5 C4 N1 118.6(2)
C6 C5 C4 116.6(2)
C6 C5 C10 120.4(2)
C4 C5 C10 123.0(2)
C7 C6 C5 121.4(2)
C6 C7 C8 121.4(2)
C7 C8 C9 120.6(3)
C4 C9 C8 116.8(2)
C4 C9 C13 123.15(19)
C8 C9 C13 120.1(2)
C5 C10 C12 111.6(2)
C5 C10 C11 110.6(2)
C12 C10 C11 111.0(2)
C15 C13 C9 113.3(3)
C15 C13 C14 108.6(3)
C9 C13 C14 112.2(2)
C21 C16 C17 122.64(17)
C21 C16 N2 117.92(16)
C17 C16 N2 119.31(17)
C18 C17 C16 116.6(2)
C18 C17 C22 120.48(19)
C16 C17 C22 122.92(18)
C19 C18 C17 122.0(2)
C18 C19 C20 120.2(2)
C19 C20 C21 121.2(2)
C16 C21 C20 117.2(2)
C16 C21 C25 123.78(17)
C20 C21 C25 119.1(2)
C17 C22 C24 112.0(2)
C17 C22 C23 110.2(2)
C24 C22 C23 109.9(2)
C21 C25 C26 112.4(2)
C21 C25 C27 111.9(2)
C26 C25 C27 110.7(2)
F3 C28 F2 103.21(17)
F3 C28 F1 103.15(17)
F2 C28 F1 102.72(18)
F3 C28 Co1 116.35(15)
F2 C28 Co1 114.87(14)
F1 C28 Co1 114.76(14)
O1 C29 Co1 170.68(19)
O2 C30 Co1 177.0(2)
O3 C31 Co1 171.02(19)
C33 C32 C37 118.0(4)
C33 C32 C38 121.4(4)
C37 C32 C38 120.6(4)
C32 C33 C34 121.4(4)
C33 C34 C35 119.8(4)
C36 C35 C34 118.6(4)
C37 C36 C35 120.5(4)
C36 C37 C32 121.7(4)

loop_
_geom_bond_atom_site_label_1
_geom_bond_atom_site_label_2
_geom_bond_distance
Co1 C30 1.777(2)
Co1 C29 1.799(2)
Co1 C31 1.802(2)
Co1 C28 1.964(2)
Co1 C1 1.9811(18)
F1 C28 1.368(3)
F2 C28 1.365(2)
F3 C28 1.359(3)
O1 C29 1.137(3)
O2 C30 1.147(3)
O3 C31 1.135(2)
N1 C1 1.344(2)
N1 C4 1.445(2)
N1 C2 1.477(3)
N2 C1 1.347(2)
N2 C16 1.445(2)
N2 C3 1.470(2)
C2 C3 1.507(3)
C4 C9 1.394(3)
C4 C5 1.404(3)
C5 C6 1.401(3)
C5 C10 1.508(4)
C6 C7 1.349(4)
C7 C8 1.379(4)
C8 C9 1.403(3)
C9 C13 1.513(3)
C10 C12 1.528(4)
C10 C11 1.538(4)
C13 C15 1.507(5)
C13 C14 1.514(4)
C16 C21 1.397(3)
C16 C17 1.403(3)
C17 C18 1.397(3)
C17 C22 1.506(3)
C18 C19 1.364(4)
C19 C20 1.372(4)
C20 C21 1.400(3)
C21 C25 1.514(3)
C22 C24 1.532(3)
C22 C23 1.534(3)
C25 C26 1.515(4)
C25 C27 1.521(4)
C32 C33 1.369(5)
C32 C37 1.370(5)
C32 C38 1.533(6)
C33 C34 1.371(6)
C34 C35 1.386(6)
C35 C36 1.375(6)
C36 C37 1.354(5)

loop_
_geom_torsion_atom_site_label_1
_geom_torsion_atom_site_label_2
_geom_torsion_atom_site_label_3
_geom_torsion_atom_site_label_4
_geom_torsion
C4 N1 C1 N2 169.26(18)
C2 N1 C1 N2 -3.5(2)
C4 N1 C1 Co1 -22.7(3)
C2 N1 C1 Co1 164.50(15)
C16 N2 C1 N1 -167.79(17)
C3 N2 C1 N1 -0.9(2)
C16 N2 C1 Co1 24.3(3)
C3 N2 C1 Co1 -168.78(14)
C1 N1 C2 C3 6.2(2)
C4 N1 C2 C3 -167.33(18)
C1 N2 C3 C2 4.6(2)
C16 N2 C3 C2 172.78(18)
N1 C2 C3 N2 -5.9(2)
C1 N1 C4 C9 -85.1(3)
C2 N1 C4 C9 87.3(2)
C1 N1 C4 C5 99.4(3)
C2 N1 C4 C5 -88.2(2)
C9 C4 C5 C6 1.4(3)
N1 C4 C5 C6 176.7(2)
C9 C4 C5 C10 -177.2(2)
N1 C4 C5 C10 -1.9(3)
C4 C5 C6 C7 -1.6(4)
C10 C5 C6 C7 177.1(3)
C5 C6 C7 C8 1.1(5)
C6 C7 C8 C9 -0.3(5)
C5 C4 C9 C8 -0.7(3)
N1 C4 C9 C8 -176.0(2)
C5 C4 C9 C13 178.5(2)
N1 C4 C9 C13 3.3(3)
C7 C8 C9 C4 0.1(4)
C7 C8 C9 C13 -179.2(3)
C6 C5 C10 C12 53.6(3)
C4 C5 C10 C12 -127.8(2)
C6 C5 C10 C11 -70.5(3)
C4 C5 C10 C11 108.1(3)
C4 C9 C13 C15 132.3(3)
C8 C9 C13 C15 -48.4(3)
C4 C9 C13 C14 -104.3(3)
C8 C9 C13 C14 74.9(3)
C1 N2 C16 C21 84.5(2)
C3 N2 C16 C21 -81.9(2)
C1 N2 C16 C17 -99.3(2)
C3 N2 C16 C17 94.2(2)
C21 C16 C17 C18 -4.2(3)
N2 C16 C17 C18 179.81(17)
C21 C16 C17 C22 173.86(18)
N2 C16 C17 C22 -2.1(3)
C16 C17 C18 C19 1.1(3)
C22 C17 C18 C19 -177.1(2)
C17 C18 C19 C20 1.9(4)
C18 C19 C20 C21 -1.9(4)
C17 C16 C21 C20 4.2(3)
N2 C16 C21 C20 -179.74(18)
C17 C16 C21 C25 -175.17(19)
N2 C16 C21 C25 0.8(3)
C19 C20 C21 C16 -1.1(3)
C19 C20 C21 C25 178.4(2)
C18 C17 C22 C24 -54.6(3)
C16 C17 C22 C24 127.4(2)
C18 C17 C22 C23 68.1(3)
C16 C17 C22 C23 -109.9(2)
C16 C21 C25 C26 -115.2(3)
C20 C21 C25 C26 65.4(3)
C16 C21 C25 C27 119.5(3)
C20 C21 C25 C27 -59.9(3)
C37 C32 C33 C34 -1.1(6)
C38 C32 C33 C34 177.8(4)
C32 C33 C34 C35 0.9(6)
C33 C34 C35 C36 -0.5(6)
C34 C35 C36 C37 0.3(6)
C35 C36 C37 C32 -0.5(6)
C33 C32 C37 C36 0.9(6)
C38 C32 C37 C36 -178.1(4)
